data_1572465
loop_
_publ_author_name
'Cheng, Qianqian'
'De Bo, Guillaume'

_publ_section_title
;
 Mechanochemical generation of aryne.
;
_journal_issue 33
_journal_name_full 'Chemical science'
_journal_page_first 13181
_journal_page_last 13184
_journal_paper_doi 10.1039/d4sc03968h
_journal_volume 15
_journal_year 2024
_chemical_formula_moiety 'C30 H28 O4'
_chemical_formula_sum 'C30 H28 O4'
_chemical_formula_weight 452.52
_space_group_crystal_system monoclinic
_space_group_IT_number 14
_space_group_name_Hall '-P 2yn'
_space_group_name_H-M_alt 'P 1 21/n 1'
_atom_sites_solution_hydrogens geom
_atom_sites_solution_primary direct
_audit_creation_date 2022-04-08
_audit_creation_method
;
Olex2 1.5
(compiled 2021.12.09 svn.r5202d8cf for OlexSys, GUI svn.r6439)
;
_audit_update_record
;
2023-09-18 deposited with the CCDC.	2024-07-25 downloaded from the CCDC.
;
_cell_angle_alpha 90
_cell_angle_beta 105.323(8)
_cell_angle_gamma 90
_cell_formula_units_Z 8
_cell_length_a 23.5231(19)
_cell_length_b 8.2852(7)
_cell_length_c 24.9724(19)
_cell_measurement_reflns_used 3129
_cell_measurement_temperature 100.01(10)
_cell_measurement_theta_max 63.8820
_cell_measurement_theta_min 2.3030
_cell_volume 4693.9(7)
_computing_cell_refinement 'CrysAlisPro 1.171.42.50a (Rigaku OD, 2022)'
_computing_data_collection 'CrysAlisPro 1.171.42.50a (Rigaku OD, 2022)'
_computing_data_reduction 'CrysAlisPro 1.171.42.50a (Rigaku OD, 2022)'
_computing_molecular_graphics 'Olex2 1.5 (Dolomanov et al., 2009)'
_computing_publication_material 'Olex2 1.5 (Dolomanov et al., 2009)'
_computing_structure_refinement 'SHELXL 2018/3 (Sheldrick, 2015)'
_computing_structure_solution 'SHELXS  (Sheldrick, 2008)'
_diffrn_ambient_environment N~2~
_diffrn_ambient_temperature 100.01(10)
_diffrn_detector 'Hybrid Pixel Array Detector'
_diffrn_detector_area_resol_mean 10.0000
_diffrn_measured_fraction_theta_full 0.980
_diffrn_measured_fraction_theta_max 0.945
_diffrn_measurement_details
;
List of Runs (angles in degrees, time in seconds):

  # Type    Start    End  Width  t~exp~   \w     \q     \k     \f   Frames
#--------------------------------------------------------------------------
  1  \w    -45.00   2.00   1.00    5.00    --   43.53  40.00-120.00   47
  2  \w     33.00 133.00   1.00    5.00    --   43.53  50.00 150.00  100
  3  \w    -29.00  -3.00   1.00    5.00    --   43.53  50.00 150.00   26
  4  \w    -43.00   5.00   1.00    5.00    --   46.07  60.00-120.00   48
  5  \w    -11.00 103.00   1.00    5.00    --   46.07  60.00 -90.00  114
  6  \w    -41.00 -16.00   1.00    5.00    --   46.07  20.00 -90.00   25
  7  \w     55.00  82.00   1.00    5.00    --   46.07  60.00-120.00   27
  8  \w    -43.00 135.00   1.00    5.00    --   46.07  60.00 -60.00  178
  9  \w    173.00 198.00   1.00   10.00    --  108.20  52.00 -34.56   25
 10  \w     19.00  45.00   1.00   10.00    --  108.20  53.00 -19.80   26
 11  \w     19.00  45.00   1.00   10.00    --  108.20  52.00 -34.56   26
 12  \w     19.00  45.00   1.00   10.00    --  108.20  57.00 -84.71   26
 13  \w     19.00  46.00   1.00   10.00    --  108.20  56.00 -82.05   27
 14  \w     20.00 132.00   1.00   10.00    --  108.20  40.00 -90.00  112
 15  \w     19.00  46.00   1.00   10.00    --  108.20  55.00 -16.37   27
 16  \w     93.00 119.00   1.00   10.00    --  108.20  59.00-113.47   26
 17  \w     19.00  45.00   1.00   10.00    --  108.20  50.00-150.00   26
 18  \w     19.00  45.00   1.00   10.00    --  108.20  59.00-113.47   26
 19  \w     19.00  44.00   1.00   10.00    --  108.20  52.00 -46.59   25
 20  \w     86.00 124.00   1.00   10.00    --  108.20  50.00-150.00   38
 21  \w     19.00  46.00   1.00   10.00    --  108.20  50.00   0.00   27
 22  \w     19.00  51.00   1.00   10.00    --  108.20  40.00   0.00   32
 23  \w     83.00 113.00   1.00   10.00    --  108.20  40.00   0.00   30
 24  \w     19.00  45.00   1.00   10.00    --  108.20  50.00 -60.00   26
 25  \w     19.00  45.00   1.00   10.00    --  108.20  50.00-120.00   26
 26  \w     19.00  44.00   1.00   10.00    --  108.20  50.00 -90.00   25
 27  \w     19.00 197.00   1.00   10.00    --  108.20  53.00-140.56  178
 28  \w     19.00 138.00   1.00   10.00    --  108.20  40.00-120.00  119
 29  \w     19.00 197.00   1.00   10.00    --  108.20  40.00 -30.00  178
 30  \w     19.00 116.00   1.00   10.00    --  108.20  40.00 -60.00   97
;
_diffrn_measurement_device 'four-circle diffractometer'
_diffrn_measurement_device_type 'XtaLAB AFC11 (RINC): quarter-chi single'
_diffrn_measurement_method '\w scans'
_diffrn_orient_matrix_type 'CrysAlisPro convention (1999,Acta A55,543-557)'
_diffrn_orient_matrix_UB_11 0.0190998000
_diffrn_orient_matrix_UB_12 -0.0036604000
_diffrn_orient_matrix_UB_13 -0.0544335000
_diffrn_orient_matrix_UB_21 0.0630824000
_diffrn_orient_matrix_UB_22 0.0476433000
_diffrn_orient_matrix_UB_23 0.0321625000
_diffrn_orient_matrix_UB_31 0.0163592000
_diffrn_orient_matrix_UB_32 -0.1796636000
_diffrn_orient_matrix_UB_33 0.0096979000
_diffrn_radiation_monochromator mirror
_diffrn_radiation_probe x-ray
_diffrn_radiation_type 'Cu K\a'
_diffrn_radiation_wavelength 1.54184
_diffrn_reflns_av_R_equivalents 0.1176
_diffrn_reflns_av_unetI/netI 0.0837
_diffrn_reflns_Laue_measured_fraction_full 0.980
_diffrn_reflns_Laue_measured_fraction_max 0.945
_diffrn_reflns_limit_h_max 29
_diffrn_reflns_limit_h_min -24
_diffrn_reflns_limit_k_max 9
_diffrn_reflns_limit_k_min -9
_diffrn_reflns_limit_l_max 31
_diffrn_reflns_limit_l_min -29
_diffrn_reflns_number 49445
_diffrn_reflns_point_group_measured_fraction_full 0.980
_diffrn_reflns_point_group_measured_fraction_max 0.945
_diffrn_reflns_theta_full 67.684
_diffrn_reflns_theta_max 77.192
_diffrn_reflns_theta_min 2.296
_diffrn_source 'Rotating-anode X-ray tube (dual wavelength)'
_diffrn_source_type 'Rigaku (Cu) X-ray DW Source'
_exptl_absorpt_coefficient_mu 0.670
_exptl_absorpt_correction_T_max 1.00000
_exptl_absorpt_correction_T_min 0.76638
_exptl_absorpt_correction_type multi-scan
_exptl_absorpt_process_details
;
CrysAlisPro 1.171.42.50a (Rigaku Oxford Diffraction, 2022)
Empirical absorption correction using spherical harmonics,
implemented in SCALE3 ABSPACK scaling algorithm.
;
_exptl_crystal_colour 'clear light colourless'
_exptl_crystal_colour_lustre clear
_exptl_crystal_colour_modifier light
_exptl_crystal_colour_primary colourless
_exptl_crystal_density_diffrn 1.281
_exptl_crystal_description plank
_exptl_crystal_F_000 1920
_exptl_crystal_size_max 0.13
_exptl_crystal_size_mid 0.06
_exptl_crystal_size_min 0.02
_refine_diff_density_max 0.386
_refine_diff_density_min -0.291
_refine_diff_density_rms 0.091
_refine_ls_extinction_coef 0.00124(12)
_refine_ls_extinction_expression Fc^*^=kFc[1+0.001xFc^2^\l^3^/sin(2\q)]^-1/4^
_refine_ls_extinction_method 'SHELXL-2018/3 (Sheldrick 2018)'
_refine_ls_goodness_of_fit_ref 1.029
_refine_ls_hydrogen_treatment constr
_refine_ls_matrix_type full
_refine_ls_number_parameters 618
_refine_ls_number_reflns 9419
_refine_ls_number_restraints 0
_refine_ls_restrained_S_all 1.029
_refine_ls_R_factor_all 0.1398
_refine_ls_R_factor_gt 0.0713
_refine_ls_shift/su_max 0.001
_refine_ls_shift/su_mean 0.000
_refine_ls_structure_factor_coef Fsqd
_refine_ls_weighting_details 'w=1/[\s^2^(Fo^2^)+(0.0824P)^2^+2.9890P] where P=(Fo^2^+2Fc^2^)/3'
_refine_ls_weighting_scheme calc
_refine_ls_wR_factor_gt 0.1605
_refine_ls_wR_factor_ref 0.2012
_reflns_Friedel_coverage 0.000
_reflns_number_gt 5128
_reflns_number_total 9419
_reflns_threshold_expression 'I > 2\s(I)'
_cod_data_source_file d4sc03968h2.cif
_cod_data_source_block s6053l
_cod_original_cell_volume 4694.0(7)
_cod_database_code 1572465
_shelx_shelxl_version_number 2018/3
_shelx_space_group_comment
;
The symmetry employed for this shelxl refinement is uniquely defined
by the following loop, which should always be used as a source of
symmetry information in preference to the above space-group names.
They are only intended as comments.
;
_shelx_estimated_absorpt_t_max 0.987
_shelx_estimated_absorpt_t_min 0.918
_olex2_refinement_description
;
1. Fixed Uiso
 At 1.2 times of:
  All C(H) groups, All C(H,H) groups
 At 1.5 times of:
  All O(H) groups
2.a Ternary CH refined with riding coordinates:
 C15(H15), C37(H37), C38(H38), C14(H14)
2.b Secondary CH2 refined with riding coordinates:
 C60(H60A,H60B), C6(H6A,H6B), C46(H46A,H46B), C7(H7A,H7B), C26(H26A,H26B),
 C45(H45A,H45B), C18(H18A,H18B), C52(H52A,H52B)
2.c Aromatic/amide H refined with riding coordinates:
 C50(H50), C24(H24), C4(H4), C20(H20), C3(H3), C41(H41), C9(H9), C10(H10),
 C28(H28), C57(H57), C55(H55), C49(H49), C48(H48), C43(H43), C2(H2), C22(H22),
 C58(H58), C32(H32), C64(H64), C54(H54), C11(H11), C62(H62), C31(H31), C42(H42),
  C56(H56), C65(H65), C66(H66), C30(H30), C63(H63), C23(H23), C29(H29), C21(H21)
2.d Idealised tetrahedral OH refined as rotating group:
 O33(H33), O67(H67), O68(H68), O34(H34)
;
_olex2_submission_special_instructions 'No special instructions were received'
_oxdiff_exptl_absorpt_empirical_details
;
Empirical correction (ABSPACK) includes:
- Absorption correction using spherical harmonics
- Frame scaling
;
_oxdiff_exptl_absorpt_empirical_full_max 1.692
_oxdiff_exptl_absorpt_empirical_full_min 0.696

loop_
_space_group_symop_operation_xyz
'x, y, z'
'-x+1/2, y+1/2, -z+1/2'
'-x, -y, -z'
'x-1/2, -y-1/2, z-1/2'

loop_
_atom_site_label
_atom_site_type_symbol
_atom_site_fract_x
_atom_site_fract_y
_atom_site_fract_z
_atom_site_U_iso_or_equiv
_atom_site_adp_type
_atom_site_occupancy
_atom_site_site_symmetry_order
_atom_site_calc_flag
_atom_site_refinement_flags_posn
_atom_site_refinement_flags_adp
_atom_site_refinement_flags_occupancy
_atom_site_disorder_assembly
_atom_site_disorder_group
O33 O 0.52993(10) 0.2297(3) 0.14451(10) 0.0384(6) Uani 1 1 d . . . . .
H33 H 0.519283 0.315664 0.156844 0.058 Uiso 1 1 calc R U . . .
O67 O 0.44321(10) 0.7286(3) 0.12878(10) 0.0393(6) Uani 1 1 d . . . . .
H67 H 0.459536 0.807625 0.147812 0.059 Uiso 1 1 calc R U . . .
O25 O 0.67777(10) 0.2017(3) 0.26538(10) 0.0403(6) Uani 1 1 d . . . . .
O51 O 0.38236(10) 0.2286(3) 0.22446(10) 0.0391(6) Uani 1 1 d . . . . .
O17 O 0.60521(10) -0.2737(3) 0.26431(9) 0.0368(6) Uani 1 1 d . . . . .
O59 O 0.30959(10) 0.7044(3) 0.19693(10) 0.0395(6) Uani 1 1 d . . . . .
C15 C 0.55664(14) -0.0136(4) 0.20093(15) 0.0351(8) Uani 1 1 d . . . . .
H15 H 0.572357 -0.026800 0.241994 0.042 Uiso 1 1 calc R U . . .
O68 O 0.48761(9) 0.4850(3) 0.18993(11) 0.0396(6) Uani 1 1 d . . . . .
H68 H 0.499209 0.566889 0.176017 0.059 Uiso 1 1 calc R U . . .
C37 C 0.42408(14) 0.4862(4) 0.17710(15) 0.0353(8) Uani 1 1 d . . . . .
H37 H 0.413891 0.473970 0.213308 0.042 Uiso 1 1 calc R U . . .
C1 C 0.60313(14) -0.2873(4) 0.20886(14) 0.0321(7) Uani 1 1 d . . . . .
C50 C 0.35212(15) 0.0780(5) 0.13917(15) 0.0385(8) Uani 1 1 d . . . . .
H50 H 0.337433 -0.006541 0.157496 0.046 Uiso 1 1 calc R U . . .
C16 C 0.57852(14) -0.1571(4) 0.17470(14) 0.0315(7) Uani 1 1 d . . . . .
O34 O 0.49311(9) -0.0144(3) 0.18962(11) 0.0384(6) Uani 1 1 d . . . . .
H34 H 0.479246 0.066927 0.170540 0.058 Uiso 1 1 calc R U . . .
C24 C 0.53569(18) -0.3033(6) 0.34290(19) 0.0533(11) Uani 1 1 d . . . . .
H24 H 0.512209 -0.266621 0.308007 0.064 Uiso 1 1 calc R U . . .
C4 C 0.59511(15) -0.3069(5) 0.09704(15) 0.0390(8) Uani 1 1 d . . . . .
H4 H 0.592154 -0.314754 0.058447 0.047 Uiso 1 1 calc R U . . .
C40 C 0.29320(15) 0.6908(4) 0.13992(15) 0.0365(8) Uani 1 1 d . . . . .
C13 C 0.63372(14) 0.1588(4) 0.17066(15) 0.0341(8) Uani 1 1 d . . . . .
C60 C 0.26380(15) 0.7255(5) 0.22414(16) 0.0444(9) Uani 1 1 d . . . . .
H60A H 0.232499 0.644040 0.210702 0.053 Uiso 1 1 calc R U . . .
H60B H 0.246095 0.834138 0.215954 0.053 Uiso 1 1 calc R U . . .
C6 C 0.54406(16) -0.0411(5) 0.07738(15) 0.0395(9) Uani 1 1 d . . . . .
H6A H 0.512375 0.008982 0.091109 0.047 Uiso 1 1 calc R U . . .
H6B H 0.525326 -0.092474 0.041233 0.047 Uiso 1 1 calc R U . . .
C36 C 0.39807(14) 0.3409(4) 0.14240(15) 0.0348(8) Uani 1 1 d . . . . .
C39 C 0.34049(15) 0.6558(4) 0.11631(15) 0.0352(8) Uani 1 1 d . . . . .
C20 C 0.62130(18) -0.4381(5) 0.39759(15) 0.0478(10) Uani 1 1 d . . . . .
H20 H 0.657195 -0.493924 0.400140 0.057 Uiso 1 1 calc R U . . .
C3 C 0.62102(15) -0.4313(5) 0.13207(15) 0.0377(8) Uani 1 1 d . . . . .
H3 H 0.636301 -0.522626 0.117552 0.045 Uiso 1 1 calc R U . . .
C41 C 0.23649(15) 0.7092(5) 0.10743(16) 0.0433(9) Uani 1 1 d . . . . .
H41 H 0.205493 0.736346 0.123659 0.052 Uiso 1 1 calc R U . . .
C46 C 0.41967(15) 0.4561(4) 0.05635(15) 0.0377(8) Uani 1 1 d . . . . .
H46A H 0.435384 0.405670 0.027266 0.045 Uiso 1 1 calc R U . . .
H46B H 0.452908 0.509805 0.083112 0.045 Uiso 1 1 calc R U . . .
C7 C 0.58607(16) 0.0943(5) 0.06783(15) 0.0411(9) Uani 1 1 d . . . . .
H7A H 0.601691 0.061583 0.036324 0.049 Uiso 1 1 calc R U . . .
H7B H 0.562373 0.193215 0.056407 0.049 Uiso 1 1 calc R U . . .
C9 C 0.69237(16) 0.1584(5) 0.10473(17) 0.0413(9) Uani 1 1 d . . . . .
H9 H 0.695389 0.145391 0.067780 0.050 Uiso 1 1 calc R U . . .
C10 C 0.74193(16) 0.1980(5) 0.14636(16) 0.0444(9) Uani 1 1 d . . . . .
H10 H 0.778300 0.215709 0.137491 0.053 Uiso 1 1 calc R U . . .
C5 C 0.57320(14) -0.1700(4) 0.11760(14) 0.0351(8) Uani 1 1 d . . . . .
C12 C 0.68525(15) 0.1889(4) 0.21251(15) 0.0356(8) Uani 1 1 d . . . . .
C28 C 0.66155(17) 0.0760(6) 0.36396(17) 0.0494(10) Uani 1 1 d . . . . .
H28 H 0.641422 0.020250 0.331189 0.059 Uiso 1 1 calc R U . . .
C57 C 0.43248(18) 0.0885(6) 0.41390(17) 0.0556(11) Uani 1 1 d . . . . .
H57 H 0.419629 0.044722 0.443863 0.067 Uiso 1 1 calc R U . . .
C38 C 0.40221(14) 0.6559(4) 0.15482(15) 0.0348(8) Uani 1 1 d . . . . .
H38 H 0.401331 0.724209 0.187610 0.042 Uiso 1 1 calc R U . . .
C47 C 0.39561(14) 0.3258(4) 0.08613(14) 0.0349(8) Uani 1 1 d . . . . .
C55 C 0.50103(19) 0.2475(6) 0.38058(18) 0.0565(11) Uani 1 1 d . . . . .
H55 H 0.535398 0.312951 0.387827 0.068 Uiso 1 1 calc R U . . .
C49 C 0.34851(16) 0.0656(5) 0.08312(15) 0.0406(9) Uani 1 1 d . . . . .
H49 H 0.330740 -0.026256 0.062655 0.049 Uiso 1 1 calc R U . . .
C53 C 0.41902(15) 0.1221(5) 0.31539(15) 0.0384(8) Uani 1 1 d . . . . .
C48 C 0.37095(15) 0.1880(4) 0.05718(15) 0.0384(8) Uani 1 1 d . . . . .
H48 H 0.369543 0.178039 0.018952 0.046 Uiso 1 1 calc R U . . .
C43 C 0.26963(16) 0.6445(5) 0.02703(16) 0.0432(9) Uani 1 1 d . . . . .
H43 H 0.260523 0.625013 -0.011804 0.052 Uiso 1 1 calc R U . . .
C2 C 0.62466(14) -0.4226(4) 0.18801(15) 0.0349(8) Uani 1 1 d . . . . .
H2 H 0.641773 -0.508529 0.212067 0.042 Uiso 1 1 calc R U . . .
C27 C 0.70906(15) 0.1744(5) 0.36330(15) 0.0394(9) Uani 1 1 d . . . . .
C35 C 0.37696(14) 0.2125(4) 0.16835(14) 0.0329(8) Uani 1 1 d . . . . .
C22 C 0.5521(3) -0.3307(7) 0.4417(2) 0.0780(17) Uani 1 1 d . . . . .
H22 H 0.539708 -0.311984 0.474405 0.094 Uiso 1 1 calc R U . . .
C58 C 0.40065(16) 0.0590(5) 0.35930(16) 0.0446(9) Uani 1 1 d . . . . .
H58 H 0.365970 -0.005047 0.352148 0.053 Uiso 1 1 calc R U . . .
C26 C 0.72943(15) 0.1935(5) 0.31127(15) 0.0442(9) Uani 1 1 d . . . . .
H26A H 0.753047 0.293264 0.313269 0.053 Uiso 1 1 calc R U . . .
H26B H 0.754172 0.100389 0.306803 0.053 Uiso 1 1 calc R U . . .
C45 C 0.37372(16) 0.5849(5) 0.02912(15) 0.0415(9) Uani 1 1 d . . . . .
H45A H 0.395169 0.684574 0.024492 0.050 Uiso 1 1 calc R U . . .
H45B H 0.352900 0.546583 -0.008494 0.050 Uiso 1 1 calc R U . . .
C32 C 0.73898(17) 0.2511(5) 0.41204(16) 0.0464(10) Uani 1 1 d . . . . .
H32 H 0.772385 0.315946 0.412397 0.056 Uiso 1 1 calc R U . . .
C19 C 0.58800(16) -0.3850(5) 0.34620(15) 0.0385(8) Uani 1 1 d . . . . .
C64 C 0.3318(2) 0.6618(6) 0.39947(19) 0.0564(11) Uani 1 1 d . . . . .
H64 H 0.345971 0.645474 0.438384 0.068 Uiso 1 1 calc R U . . .
C54 C 0.46928(17) 0.2183(5) 0.32647(17) 0.0486(10) Uani 1 1 d . . . . .
H54 H 0.481845 0.264041 0.296639 0.058 Uiso 1 1 calc R U . . .
C18 C 0.60668(15) -0.4223(5) 0.29493(14) 0.0371(8) Uani 1 1 d . . . . .
H18A H 0.647032 -0.467766 0.304862 0.045 Uiso 1 1 calc R U . . .
H18B H 0.579639 -0.502435 0.272048 0.045 Uiso 1 1 calc R U . . .
C8 C 0.63785(15) 0.1370(4) 0.11622(15) 0.0368(8) Uani 1 1 d . . . . .
C11 C 0.73922(15) 0.2124(5) 0.20113(16) 0.0420(9) Uani 1 1 d . . . . .
H11 H 0.773424 0.237524 0.229947 0.050 Uiso 1 1 calc R U . . .
C62 C 0.26345(17) 0.7833(5) 0.32198(17) 0.0466(10) Uani 1 1 d . . . . .
H62 H 0.230321 0.851220 0.307935 0.056 Uiso 1 1 calc R U . . .
C31 C 0.72079(19) 0.2343(5) 0.46015(17) 0.0529(11) Uani 1 1 d . . . . .
H31 H 0.741437 0.288106 0.493164 0.063 Uiso 1 1 calc R U . . .
C42 C 0.22536(16) 0.6876(5) 0.05070(16) 0.0461(10) Uani 1 1 d . . . . .
H42 H 0.186514 0.702708 0.027747 0.055 Uiso 1 1 calc R U . . .
C56 C 0.48286(19) 0.1818(6) 0.42415(18) 0.0563(11) Uani 1 1 d . . . . .
H56 H 0.505097 0.200859 0.461296 0.068 Uiso 1 1 calc R U . . .
C61 C 0.28986(16) 0.7067(5) 0.28540(16) 0.0430(9) Uani 1 1 d . . . . .
C65 C 0.35879(19) 0.5839(6) 0.36334(18) 0.0574(11) Uani 1 1 d . . . . .
H65 H 0.391770 0.515817 0.377803 0.069 Uiso 1 1 calc R U . . .
C66 C 0.33805(17) 0.6048(5) 0.30663(17) 0.0478(10) Uani 1 1 d . . . . .
H66 H 0.356382 0.550242 0.282166 0.057 Uiso 1 1 calc R U . . .
C30 C 0.67249(18) 0.1391(5) 0.45998(17) 0.0502(10) Uani 1 1 d . . . . .
H30 H 0.659472 0.129151 0.492742 0.060 Uiso 1 1 calc R U . . .
C44 C 0.32791(15) 0.6290(4) 0.05911(15) 0.0369(8) Uani 1 1 d . . . . .
C63 C 0.2849(2) 0.7619(6) 0.37889(18) 0.0552(11) Uani 1 1 d . . . . .
H63 H 0.266967 0.816799 0.403569 0.066 Uiso 1 1 calc R U . . .
C23 C 0.5178(2) -0.2755(7) 0.3908(2) 0.0733(15) Uani 1 1 d . . . . .
H23 H 0.482212 -0.218831 0.388861 0.088 Uiso 1 1 calc R U . . .
C29 C 0.64307(17) 0.0582(6) 0.41224(17) 0.0522(11) Uani 1 1 d . . . . .
H29 H 0.610421 -0.009133 0.412365 0.063 Uiso 1 1 calc R U . . .
C14 C 0.57614(14) 0.1558(4) 0.18672(14) 0.0332(8) Uani 1 1 d . . . . .
H14 H 0.581756 0.223358 0.220919 0.040 Uiso 1 1 calc R U . . .
C52 C 0.38672(15) 0.0832(5) 0.25658(15) 0.0380(8) Uani 1 1 d . . . . .
H52A H 0.408328 -0.000435 0.241567 0.046 Uiso 1 1 calc R U . . .
H52B H 0.346869 0.041501 0.255003 0.046 Uiso 1 1 calc R U . . .
C21 C 0.6033(2) -0.4114(7) 0.44492(18) 0.0658(14) Uani 1 1 d . . . . .
H21 H 0.626465 -0.449122 0.479780 0.079 Uiso 1 1 calc R U . . .

loop_
_atom_site_aniso_label
_atom_site_aniso_U_11
_atom_site_aniso_U_22
_atom_site_aniso_U_33
_atom_site_aniso_U_23
_atom_site_aniso_U_13
_atom_site_aniso_U_12
O33 0.0357(12) 0.0293(16) 0.0483(14) 0.0029(11) 0.0074(10) 0.0050(10)
O67 0.0380(13) 0.0322(16) 0.0503(15) -0.0033(11) 0.0162(11) -0.0079(10)
O25 0.0321(12) 0.0423(17) 0.0452(14) -0.0022(12) 0.0084(10) 0.0036(11)
O51 0.0465(14) 0.0303(16) 0.0419(14) 0.0032(11) 0.0143(11) 0.0018(11)
O17 0.0474(14) 0.0276(15) 0.0362(13) 0.0006(10) 0.0124(10) -0.0002(11)
O59 0.0319(12) 0.0406(16) 0.0483(15) -0.0040(12) 0.0150(10) -0.0022(10)
C15 0.0278(16) 0.034(2) 0.044(2) -0.0006(16) 0.0107(14) 0.0022(14)
O68 0.0293(12) 0.0353(17) 0.0520(15) -0.0037(12) 0.0067(10) -0.0010(10)
C37 0.0287(16) 0.032(2) 0.045(2) -0.0009(16) 0.0089(14) -0.0011(14)
C1 0.0318(16) 0.023(2) 0.0416(19) 0.0012(14) 0.0101(14) -0.0016(13)
C50 0.0411(19) 0.024(2) 0.048(2) 0.0012(16) 0.0084(16) -0.0027(15)
C16 0.0302(16) 0.024(2) 0.043(2) -0.0012(15) 0.0147(14) -0.0017(13)
O34 0.0285(11) 0.0351(16) 0.0529(16) -0.0014(12) 0.0133(10) -0.0007(10)
C24 0.048(2) 0.053(3) 0.063(3) -0.006(2) 0.023(2) 0.0062(19)
C4 0.0451(19) 0.030(2) 0.044(2) -0.0010(16) 0.0162(16) -0.0019(16)
C40 0.0353(17) 0.029(2) 0.044(2) -0.0007(16) 0.0082(15) -0.0022(14)
C13 0.0317(16) 0.022(2) 0.049(2) -0.0018(15) 0.0117(15) -0.0023(13)
C60 0.0355(18) 0.047(3) 0.056(2) -0.0069(19) 0.0212(17) 0.0018(16)
C6 0.048(2) 0.032(2) 0.0366(19) -0.0002(15) 0.0085(16) -0.0009(16)
C36 0.0322(16) 0.027(2) 0.044(2) 0.0003(15) 0.0080(14) 0.0021(14)
C39 0.0364(17) 0.023(2) 0.046(2) 0.0004(15) 0.0092(15) -0.0015(14)
C20 0.054(2) 0.045(3) 0.043(2) 0.0025(18) 0.0103(18) -0.0091(19)
C3 0.0438(19) 0.025(2) 0.048(2) -0.0029(16) 0.0179(16) -0.0017(15)
C41 0.0330(17) 0.037(2) 0.057(2) -0.0013(18) 0.0075(16) 0.0005(15)
C46 0.0430(19) 0.031(2) 0.041(2) -0.0033(15) 0.0148(16) -0.0019(15)
C7 0.051(2) 0.033(2) 0.040(2) 0.0038(16) 0.0120(16) 0.0023(16)
C9 0.047(2) 0.028(2) 0.053(2) 0.0057(17) 0.0218(18) 0.0049(16)
C10 0.0408(19) 0.036(2) 0.061(3) 0.0034(19) 0.0212(18) 0.0031(16)
C5 0.0361(17) 0.029(2) 0.040(2) -0.0017(15) 0.0098(14) -0.0028(14)
C12 0.0382(18) 0.026(2) 0.045(2) 0.0005(15) 0.0155(15) 0.0005(14)
C28 0.045(2) 0.058(3) 0.046(2) -0.004(2) 0.0109(17) -0.0069(19)
C57 0.053(2) 0.071(3) 0.046(2) 0.004(2) 0.0189(19) 0.004(2)
C38 0.0356(17) 0.026(2) 0.044(2) -0.0008(15) 0.0133(15) -0.0019(14)
C47 0.0337(17) 0.028(2) 0.042(2) -0.0018(15) 0.0095(14) 0.0001(14)
C55 0.051(2) 0.059(3) 0.058(3) -0.002(2) 0.011(2) -0.009(2)
C49 0.043(2) 0.028(2) 0.048(2) -0.0043(16) 0.0064(16) -0.0016(15)
C53 0.0389(18) 0.031(2) 0.048(2) 0.0010(16) 0.0168(16) 0.0020(15)
C48 0.0445(19) 0.028(2) 0.041(2) -0.0002(16) 0.0091(16) 0.0016(15)
C43 0.046(2) 0.036(2) 0.042(2) -0.0002(17) 0.0035(16) -0.0016(17)
C2 0.0338(17) 0.027(2) 0.044(2) 0.0019(16) 0.0120(15) 0.0024(14)
C27 0.0358(18) 0.035(2) 0.046(2) -0.0004(17) 0.0071(15) 0.0016(15)
C35 0.0346(16) 0.024(2) 0.041(2) 0.0005(15) 0.0119(14) -0.0005(14)
C22 0.112(5) 0.074(4) 0.064(3) -0.022(3) 0.051(3) -0.027(3)
C58 0.0397(19) 0.047(3) 0.049(2) 0.0051(18) 0.0156(17) -0.0038(17)
C26 0.0338(18) 0.047(3) 0.049(2) -0.0022(18) 0.0047(16) -0.0024(16)
C45 0.048(2) 0.034(2) 0.042(2) 0.0020(17) 0.0118(17) -0.0012(16)
C32 0.042(2) 0.042(3) 0.051(2) 0.0016(18) 0.0057(17) -0.0005(17)
C19 0.0428(19) 0.031(2) 0.043(2) -0.0027(16) 0.0123(16) -0.0042(15)
C64 0.069(3) 0.053(3) 0.052(2) 0.001(2) 0.024(2) -0.007(2)
C54 0.044(2) 0.050(3) 0.054(2) -0.002(2) 0.0168(18) -0.0098(18)
C18 0.0397(18) 0.029(2) 0.043(2) 0.0061(16) 0.0101(15) 0.0031(15)
C8 0.0400(18) 0.024(2) 0.049(2) 0.0038(15) 0.0163(16) 0.0022(14)
C11 0.0318(17) 0.039(2) 0.058(2) -0.0006(18) 0.0156(16) 0.0028(15)
C62 0.045(2) 0.039(3) 0.061(3) -0.0075(19) 0.0217(18) -0.0072(17)
C31 0.057(2) 0.051(3) 0.045(2) -0.0005(19) 0.0038(18) 0.000(2)
C42 0.0380(19) 0.042(3) 0.052(2) 0.0030(19) 0.0021(17) 0.0022(17)
C56 0.056(2) 0.064(3) 0.047(2) -0.006(2) 0.0108(19) 0.001(2)
C61 0.0396(19) 0.040(3) 0.054(2) -0.0068(18) 0.0188(17) -0.0084(16)
C65 0.055(2) 0.059(3) 0.059(3) 0.004(2) 0.015(2) -0.001(2)
C66 0.048(2) 0.047(3) 0.051(2) -0.0041(19) 0.0178(18) 0.0044(18)
C30 0.052(2) 0.051(3) 0.047(2) 0.0029(19) 0.0115(18) 0.0057(19)
C44 0.0408(18) 0.021(2) 0.049(2) 0.0029(15) 0.0112(16) -0.0043(14)
C63 0.063(3) 0.052(3) 0.058(3) -0.005(2) 0.028(2) -0.015(2)
C23 0.073(3) 0.065(4) 0.097(4) -0.022(3) 0.050(3) -0.002(3)
C29 0.042(2) 0.060(3) 0.053(2) 0.004(2) 0.0090(18) -0.0034(19)
C14 0.0328(16) 0.026(2) 0.0397(19) 0.0020(15) 0.0084(14) -0.0003(14)
C52 0.0390(18) 0.029(2) 0.047(2) 0.0032(16) 0.0125(16) -0.0001(15)
C21 0.090(4) 0.065(4) 0.043(3) -0.006(2) 0.020(2) -0.021(3)

loop_
_atom_type_symbol
_atom_type_description
_atom_type_scat_dispersion_real
_atom_type_scat_dispersion_imag
_atom_type_scat_source
C C 0.0181 0.0091 'International Tables Vol C Tables 4.2.6.8 and 6.1.1.4'
H H 0.0000 0.0000 'International Tables Vol C Tables 4.2.6.8 and 6.1.1.4'
O O 0.0492 0.0322 'International Tables Vol C Tables 4.2.6.8 and 6.1.1.4'

loop_
_geom_angle_atom_site_label_1
_geom_angle_atom_site_label_2
_geom_angle_atom_site_label_3
_geom_angle
_geom_angle_site_symmetry_1
_geom_angle_site_symmetry_3
_geom_angle_publ_flag
C14 O33 H33 109.5 . . ?
C38 O67 H67 109.5 . . ?
C12 O25 C26 117.7(3) . . ?
C35 O51 C52 117.4(3) . . ?
C1 O17 C18 116.9(3) . . ?
C40 O59 C60 117.5(3) . . ?
C16 C15 H15 106.4 . . ?
C16 C15 C14 117.3(3) . . ?
O34 C15 H15 106.4 . . ?
O34 C15 C16 111.4(3) . . ?
O34 C15 C14 108.2(3) . . ?
C14 C15 H15 106.4 . . ?
C37 O68 H68 109.5 . . ?
O68 C37 H37 106.3 . . ?
O68 C37 C36 111.1(3) . . ?
O68 C37 C38 108.2(3) . . ?
C36 C37 H37 106.3 . . ?
C36 C37 C38 118.0(3) . . ?
C38 C37 H37 106.3 . . ?
O17 C1 C16 116.6(3) . . ?
O17 C1 C2 121.6(3) . . ?
C2 C1 C16 121.8(3) . . ?
C49 C50 H50 120.0 . . ?
C35 C50 H50 120.0 . . ?
C35 C50 C49 120.0(4) . . ?
C1 C16 C15 118.3(3) . . ?
C1 C16 C5 118.2(3) . . ?
C5 C16 C15 123.4(3) . . ?
C15 O34 H34 109.5 . . ?
C19 C24 H24 120.1 . . ?
C19 C24 C23 119.7(4) . . ?
C23 C24 H24 120.1 . . ?
C3 C4 H4 119.5 . . ?
C3 C4 C5 121.0(3) . . ?
C5 C4 H4 119.5 . . ?
O59 C40 C39 114.2(3) . . ?
C41 C40 O59 124.3(3) . . ?
C41 C40 C39 121.5(3) . . ?
C12 C13 C8 118.7(3) . . ?
C12 C13 C14 117.7(3) . . ?
C8 C13 C14 123.6(3) . . ?
O59 C60 H60A 110.0 . . ?
O59 C60 H60B 110.0 . . ?
O59 C60 C61 108.5(3) . . ?
H60A C60 H60B 108.4 . . ?
C61 C60 H60A 110.0 . . ?
C61 C60 H60B 110.0 . . ?
H6A C6 H6B 107.5 . . ?
C7 C6 H6A 108.6 . . ?
C7 C6 H6B 108.6 . . ?
C5 C6 H6A 108.6 . . ?
C5 C6 H6B 108.6 . . ?
C5 C6 C7 114.8(3) . . ?
C47 C36 C37 123.4(3) . . ?
C47 C36 C35 118.1(3) . . ?
C35 C36 C37 118.5(3) . . ?
C40 C39 C38 117.4(3) . . ?
C44 C39 C40 118.6(3) . . ?
C44 C39 C38 123.9(3) . . ?
C19 C20 H20 119.4 . . ?
C21 C20 H20 119.4 . . ?
C21 C20 C19 121.1(4) . . ?
C4 C3 H3 120.0 . . ?
C2 C3 C4 120.0(3) . . ?
C2 C3 H3 120.0 . . ?
C40 C41 H41 120.6 . . ?
C40 C41 C42 118.8(4) . . ?
C42 C41 H41 120.6 . . ?
H46A C46 H46B 107.7 . . ?
C47 C46 H46A 108.8 . . ?
C47 C46 H46B 108.8 . . ?
C47 C46 C45 113.8(3) . . ?
C45 C46 H46A 108.8 . . ?
C45 C46 H46B 108.8 . . ?
C6 C7 H7A 108.0 . . ?
C6 C7 H7B 108.0 . . ?
H7A C7 H7B 107.3 . . ?
C8 C7 C6 117.2(3) . . ?
C8 C7 H7A 108.0 . . ?
C8 C7 H7B 108.0 . . ?
C10 C9 H9 119.6 . . ?
C10 C9 C8 120.9(4) . . ?
C8 C9 H9 119.6 . . ?
C9 C10 H10 119.6 . . ?
C9 C10 C11 120.8(3) . . ?
C11 C10 H10 119.6 . . ?
C16 C5 C6 121.9(3) . . ?
C4 C5 C16 119.5(3) . . ?
C4 C5 C6 118.6(3) . . ?
O25 C12 C13 115.1(3) . . ?
O25 C12 C11 122.7(3) . . ?
C11 C12 C13 122.1(3) . . ?
C27 C28 H28 119.7 . . ?
C27 C28 C29 120.6(4) . . ?
C29 C28 H28 119.7 . . ?
C58 C57 H57 120.2 . . ?
C56 C57 H57 120.2 . . ?
C56 C57 C58 119.5(4) . . ?
O67 C38 C37 110.2(3) . . ?
O67 C38 C39 111.1(3) . . ?
O67 C38 H38 107.2 . . ?
C37 C38 H38 107.2 . . ?
C39 C38 C37 113.5(3) . . ?
C39 C38 H38 107.2 . . ?
C36 C47 C46 120.8(3) . . ?
C48 C47 C36 119.8(3) . . ?
C48 C47 C46 119.4(3) . . ?
C54 C55 H55 120.0 . . ?
C54 C55 C56 120.1(4) . . ?
C56 C55 H55 120.0 . . ?
C50 C49 H49 120.3 . . ?
C48 C49 C50 119.4(3) . . ?
C48 C49 H49 120.3 . . ?
C58 C53 C54 119.1(4) . . ?
C58 C53 C52 120.8(3) . . ?
C54 C53 C52 120.1(3) . . ?
C47 C48 H48 119.4 . . ?
C49 C48 C47 121.1(3) . . ?
C49 C48 H48 119.4 . . ?
C42 C43 H43 119.4 . . ?
C42 C43 C44 121.1(4) . . ?
C44 C43 H43 119.4 . . ?
C1 C2 H2 120.3 . . ?
C3 C2 C1 119.4(3) . . ?
C3 C2 H2 120.3 . . ?
C28 C27 C26 120.8(3) . . ?
C28 C27 C32 118.8(4) . . ?
C32 C27 C26 120.3(3) . . ?
O51 C35 C36 116.5(3) . . ?
C50 C35 O51 121.9(3) . . ?
C50 C35 C36 121.5(3) . . ?
C23 C22 H22 119.8 . . ?
C21 C22 H22 119.8 . . ?
C21 C22 C23 120.4(5) . . ?
C57 C58 H58 119.7 . . ?
C53 C58 C57 120.7(4) . . ?
C53 C58 H58 119.7 . . ?
O25 C26 C27 107.4(3) . . ?
O25 C26 H26A 110.2 . . ?
O25 C26 H26B 110.2 . . ?
C27 C26 H26A 110.2 . . ?
C27 C26 H26B 110.2 . . ?
H26A C26 H26B 108.5 . . ?
C46 C45 H45A 108.0 . . ?
C46 C45 H45B 108.0 . . ?
H45A C45 H45B 107.2 . . ?
C44 C45 C46 117.2(3) . . ?
C44 C45 H45A 108.0 . . ?
C44 C45 H45B 108.0 . . ?
C27 C32 H32 119.6 . . ?
C31 C32 C27 120.9(4) . . ?
C31 C32 H32 119.6 . . ?
C24 C19 C18 120.5(3) . . ?
C20 C19 C24 119.0(4) . . ?
C20 C19 C18 120.4(3) . . ?
C65 C64 H64 120.0 . . ?
C63 C64 H64 120.0 . . ?
C63 C64 C65 119.9(4) . . ?
C55 C54 C53 120.4(4) . . ?
C55 C54 H54 119.8 . . ?
C53 C54 H54 119.8 . . ?
O17 C18 C19 107.8(3) . . ?
O17 C18 H18A 110.1 . . ?
O17 C18 H18B 110.1 . . ?
C19 C18 H18A 110.1 . . ?
C19 C18 H18B 110.1 . . ?
H18A C18 H18B 108.5 . . ?
C13 C8 C7 123.9(3) . . ?
C9 C8 C13 119.1(3) . . ?
C9 C8 C7 117.0(3) . . ?
C10 C11 H11 120.9 . . ?
C12 C11 C10 118.2(3) . . ?
C12 C11 H11 120.9 . . ?
C61 C62 H62 119.6 . . ?
C61 C62 C63 120.7(4) . . ?
C63 C62 H62 119.6 . . ?
C32 C31 H31 120.1 . . ?
C30 C31 C32 119.8(4) . . ?
C30 C31 H31 120.1 . . ?
C41 C42 H42 119.5 . . ?
C43 C42 C41 121.0(3) . . ?
C43 C42 H42 119.5 . . ?
C57 C56 C55 120.2(4) . . ?
C57 C56 H56 119.9 . . ?
C55 C56 H56 119.9 . . ?
C62 C61 C60 119.4(4) . . ?
C62 C61 C66 119.0(4) . . ?
C66 C61 C60 121.4(3) . . ?
C64 C65 H65 119.7 . . ?
C66 C65 C64 120.6(4) . . ?
C66 C65 H65 119.7 . . ?
C61 C66 H66 120.2 . . ?
C65 C66 C61 119.7(4) . . ?
C65 C66 H66 120.2 . . ?
C31 C30 H30 119.9 . . ?
C31 C30 C29 120.2(4) . . ?
C29 C30 H30 119.9 . . ?
C39 C44 C43 118.8(3) . . ?
C39 C44 C45 124.0(3) . . ?
C43 C44 C45 117.2(3) . . ?
C64 C63 C62 120.1(4) . . ?
C64 C63 H63 120.0 . . ?
C62 C63 H63 120.0 . . ?
C24 C23 C22 119.9(5) . . ?
C24 C23 H23 120.1 . . ?
C22 C23 H23 120.1 . . ?
C28 C29 H29 120.2 . . ?
C30 C29 C28 119.7(4) . . ?
C30 C29 H29 120.2 . . ?
O33 C14 C15 110.0(3) . . ?
O33 C14 C13 110.9(3) . . ?
O33 C14 H14 107.0 . . ?
C15 C14 H14 107.0 . . ?
C13 C14 C15 114.6(3) . . ?
C13 C14 H14 107.0 . . ?
O51 C52 C53 108.0(3) . . ?
O51 C52 H52A 110.1 . . ?
O51 C52 H52B 110.1 . . ?
C53 C52 H52A 110.1 . . ?
C53 C52 H52B 110.1 . . ?
H52A C52 H52B 108.4 . . ?
C20 C21 H21 120.1 . . ?
C22 C21 C20 119.8(5) . . ?
C22 C21 H21 120.1 . . ?

loop_
_geom_bond_atom_site_label_1
_geom_bond_atom_site_label_2
_geom_bond_distance
_geom_bond_site_symmetry_2
_geom_bond_publ_flag
O33 H33 0.8400 . ?
O33 C14 1.436(4) . ?
O67 H67 0.8400 . ?
O67 C38 1.431(4) . ?
O25 C12 1.381(4) . ?
O25 C26 1.435(4) . ?
O51 C35 1.380(4) . ?
O51 C52 1.436(4) . ?
O17 C1 1.377(4) . ?
O17 C18 1.445(4) . ?
O59 C40 1.378(4) . ?
O59 C60 1.428(4) . ?
C15 H15 1.0000 . ?
C15 C16 1.512(5) . ?
C15 O34 1.446(4) . ?
C15 C14 1.547(5) . ?
O68 H68 0.8400 . ?
O68 C37 1.443(4) . ?
C37 H37 1.0000 . ?
C37 C36 1.514(5) . ?
C37 C38 1.550(5) . ?
C1 C16 1.402(5) . ?
C1 C2 1.387(5) . ?
C50 H50 0.9500 . ?
C50 C49 1.383(5) . ?
C50 C35 1.374(5) . ?
C16 C5 1.402(5) . ?
O34 H34 0.8400 . ?
C24 H24 0.9500 . ?
C24 C19 1.387(5) . ?
C24 C23 1.389(6) . ?
C4 H4 0.9500 . ?
C4 C3 1.384(5) . ?
C4 C5 1.399(5) . ?
C40 C39 1.420(5) . ?
C40 C41 1.375(5) . ?
C13 C12 1.398(5) . ?
C13 C8 1.400(5) . ?
C13 C14 1.511(5) . ?
C60 H60A 0.9900 . ?
C60 H60B 0.9900 . ?
C60 C61 1.498(5) . ?
C6 H6A 0.9900 . ?
C6 H6B 0.9900 . ?
C6 C7 1.554(5) . ?
C6 C5 1.502(5) . ?
C36 C47 1.397(5) . ?
C36 C35 1.403(5) . ?
C39 C38 1.515(5) . ?
C39 C44 1.398(5) . ?
C20 H20 0.9500 . ?
C20 C19 1.387(5) . ?
C20 C21 1.375(6) . ?
C3 H3 0.9500 . ?
C3 C2 1.379(5) . ?
C41 H41 0.9500 . ?
C41 C42 1.383(6) . ?
C46 H46A 0.9900 . ?
C46 H46B 0.9900 . ?
C46 C47 1.504(5) . ?
C46 C45 1.544(5) . ?
C7 H7A 0.9900 . ?
C7 H7B 0.9900 . ?
C7 C8 1.514(5) . ?
C9 H9 0.9500 . ?
C9 C10 1.381(5) . ?
C9 C8 1.398(5) . ?
C10 H10 0.9500 . ?
C10 C11 1.391(5) . ?
C12 C11 1.386(5) . ?
C28 H28 0.9500 . ?
C28 C27 1.387(5) . ?
C28 C29 1.393(6) . ?
C57 H57 0.9500 . ?
C57 C58 1.393(6) . ?
C57 C56 1.381(6) . ?
C38 H38 1.0000 . ?
C47 C48 1.393(5) . ?
C55 H55 0.9500 . ?
C55 C54 1.382(6) . ?
C55 C56 1.382(6) . ?
C49 H49 0.9500 . ?
C49 C48 1.381(5) . ?
C53 C58 1.383(5) . ?
C53 C54 1.391(5) . ?
C53 C52 1.500(5) . ?
C48 H48 0.9500 . ?
C43 H43 0.9500 . ?
C43 C42 1.373(5) . ?
C43 C44 1.399(5) . ?
C2 H2 0.9500 . ?
C27 C26 1.507(5) . ?
C27 C32 1.389(5) . ?
C22 H22 0.9500 . ?
C22 C23 1.389(8) . ?
C22 C21 1.360(8) . ?
C58 H58 0.9500 . ?
C26 H26A 0.9900 . ?
C26 H26B 0.9900 . ?
C45 H45A 0.9900 . ?
C45 H45B 0.9900 . ?
C45 C44 1.510(5) . ?
C32 H32 0.9500 . ?
C32 C31 1.385(6) . ?
C19 C18 1.492(5) . ?
C64 H64 0.9500 . ?
C64 C65 1.391(6) . ?
C64 C63 1.367(6) . ?
C54 H54 0.9500 . ?
C18 H18A 0.9900 . ?
C18 H18B 0.9900 . ?
C11 H11 0.9500 . ?
C62 H62 0.9500 . ?
C62 C61 1.387(5) . ?
C62 C63 1.388(6) . ?
C31 H31 0.9500 . ?
C31 C30 1.382(6) . ?
C42 H42 0.9500 . ?
C56 H56 0.9500 . ?
C61 C66 1.400(6) . ?
C65 H65 0.9500 . ?
C65 C66 1.381(6) . ?
C66 H66 0.9500 . ?
C30 H30 0.9500 . ?
C30 C29 1.383(6) . ?
C63 H63 0.9500 . ?
C23 H23 0.9500 . ?
C29 H29 0.9500 . ?
C14 H14 1.0000 . ?
C52 H52A 0.9900 . ?
C52 H52B 0.9900 . ?
C21 H21 0.9500 . ?

loop_
_geom_torsion_atom_site_label_1
_geom_torsion_atom_site_label_2
_geom_torsion_atom_site_label_3
_geom_torsion_atom_site_label_4
_geom_torsion
_geom_torsion_site_symmetry_1
_geom_torsion_site_symmetry_2
_geom_torsion_site_symmetry_3
_geom_torsion_site_symmetry_4
_geom_torsion_publ_flag
O25 C12 C11 C10 -179.5(3) . . . . ?
O17 C1 C16 C15 0.2(4) . . . . ?
O17 C1 C16 C5 -177.1(3) . . . . ?
O17 C1 C2 C3 179.3(3) . . . . ?
O59 C40 C39 C38 -6.4(5) . . . . ?
O59 C40 C39 C44 175.8(3) . . . . ?
O59 C40 C41 C42 -178.0(4) . . . . ?
O59 C60 C61 C62 153.5(3) . . . . ?
O59 C60 C61 C66 -30.8(5) . . . . ?
C15 C16 C5 C4 179.6(3) . . . . ?
C15 C16 C5 C6 -0.9(5) . . . . ?
O68 C37 C36 C47 -74.3(4) . . . . ?
O68 C37 C36 C35 103.6(4) . . . . ?
O68 C37 C38 O67 28.1(4) . . . . ?
O68 C37 C38 C39 153.4(3) . . . . ?
C37 C36 C47 C46 0.4(5) . . . . ?
C37 C36 C47 C48 180.0(3) . . . . ?
C37 C36 C35 O51 -0.7(4) . . . . ?
C37 C36 C35 C50 179.2(3) . . . . ?
C1 O17 C18 C19 -160.6(3) . . . . ?
C1 C16 C5 C4 -3.3(5) . . . . ?
C1 C16 C5 C6 176.2(3) . . . . ?
C50 C49 C48 C47 -1.9(5) . . . . ?
C16 C15 C14 O33 99.5(3) . . . . ?
C16 C15 C14 C13 -26.2(4) . . . . ?
C16 C1 C2 C3 -1.1(5) . . . . ?
O34 C15 C16 C1 -102.8(3) . . . . ?
O34 C15 C16 C5 74.3(4) . . . . ?
O34 C15 C14 O33 -27.5(4) . . . . ?
O34 C15 C14 C13 -153.2(3) . . . . ?
C24 C19 C18 O17 52.5(5) . . . . ?
C4 C3 C2 C1 -1.1(5) . . . . ?
C40 O59 C60 C61 169.6(3) . . . . ?
C40 C39 C38 O67 -139.9(3) . . . . ?
C40 C39 C38 C37 95.3(4) . . . . ?
C40 C39 C44 C43 2.8(5) . . . . ?
C40 C39 C44 C45 -177.8(3) . . . . ?
C40 C41 C42 C43 1.6(6) . . . . ?
C13 C12 C11 C10 -2.9(6) . . . . ?
C60 O59 C40 C39 -174.7(3) . . . . ?
C60 O59 C40 C41 5.5(5) . . . . ?
C60 C61 C66 C65 -176.5(4) . . . . ?
C6 C7 C8 C13 -45.1(5) . . . . ?
C6 C7 C8 C9 136.0(4) . . . . ?
C36 C37 C38 O67 -99.1(3) . . . . ?
C36 C37 C38 C39 26.2(4) . . . . ?
C36 C47 C48 C49 0.3(5) . . . . ?
C39 C40 C41 C42 2.2(6) . . . . ?
C20 C19 C18 O17 -130.6(4) . . . . ?
C3 C4 C5 C16 1.2(5) . . . . ?
C3 C4 C5 C6 -178.3(3) . . . . ?
C41 C40 C39 C38 173.4(4) . . . . ?
C41 C40 C39 C44 -4.4(6) . . . . ?
C46 C47 C48 C49 179.9(3) . . . . ?
C46 C45 C44 C39 44.1(5) . . . . ?
C46 C45 C44 C43 -136.4(4) . . . . ?
C7 C6 C5 C16 89.3(4) . . . . ?
C7 C6 C5 C4 -91.3(4) . . . . ?
C9 C10 C11 C12 -1.3(6) . . . . ?
C10 C9 C8 C13 0.9(6) . . . . ?
C10 C9 C8 C7 179.8(4) . . . . ?
C5 C4 C3 C2 1.1(5) . . . . ?
C5 C6 C7 C8 -31.6(5) . . . . ?
C12 O25 C26 C27 -168.1(3) . . . . ?
C12 C13 C8 C7 176.4(3) . . . . ?
C12 C13 C8 C9 -4.9(5) . . . . ?
C12 C13 C14 O33 141.3(3) . . . . ?
C12 C13 C14 C15 -93.4(4) . . . . ?
C28 C27 C26 O25 39.7(5) . . . . ?
C28 C27 C32 C31 -2.1(6) . . . . ?
C38 C37 C36 C47 51.4(4) . . . . ?
C38 C37 C36 C35 -130.7(3) . . . . ?
C38 C39 C44 C43 -174.9(3) . . . . ?
C38 C39 C44 C45 4.6(6) . . . . ?
C47 C36 C35 O51 177.3(3) . . . . ?
C47 C36 C35 C50 -2.8(5) . . . . ?
C47 C46 C45 C44 34.9(5) . . . . ?
C49 C50 C35 O51 -178.9(3) . . . . ?
C49 C50 C35 C36 1.2(5) . . . . ?
C2 C1 C16 C15 -179.4(3) . . . . ?
C2 C1 C16 C5 3.3(5) . . . . ?
C27 C28 C29 C30 -0.2(7) . . . . ?
C27 C32 C31 C30 0.5(6) . . . . ?
C35 O51 C52 C53 154.2(3) . . . . ?
C35 C50 C49 C48 1.1(5) . . . . ?
C35 C36 C47 C46 -177.6(3) . . . . ?
C35 C36 C47 C48 2.0(5) . . . . ?
C58 C57 C56 C55 1.0(7) . . . . ?
C58 C53 C54 C55 1.3(6) . . . . ?
C58 C53 C52 O51 138.4(3) . . . . ?
C26 O25 C12 C13 165.3(3) . . . . ?
C26 O25 C12 C11 -17.9(5) . . . . ?
C26 C27 C32 C31 -179.9(4) . . . . ?
C45 C46 C47 C36 -90.9(4) . . . . ?
C45 C46 C47 C48 89.5(4) . . . . ?
C32 C27 C26 O25 -142.5(4) . . . . ?
C32 C31 C30 C29 1.2(7) . . . . ?
C19 C24 C23 C22 -0.6(8) . . . . ?
C19 C20 C21 C22 -0.4(7) . . . . ?
C64 C65 C66 C61 0.7(7) . . . . ?
C54 C55 C56 C57 -0.9(7) . . . . ?
C54 C53 C58 C57 -1.2(6) . . . . ?
C54 C53 C52 O51 -43.8(5) . . . . ?
C18 O17 C1 C16 155.1(3) . . . . ?
C18 O17 C1 C2 -25.3(4) . . . . ?
C8 C13 C12 O25 -177.2(3) . . . . ?
C8 C13 C12 C11 5.9(6) . . . . ?
C8 C13 C14 O33 -37.0(5) . . . . ?
C8 C13 C14 C15 88.2(4) . . . . ?
C8 C9 C10 C11 2.2(6) . . . . ?
C62 C61 C66 C65 -0.8(6) . . . . ?
C31 C30 C29 C28 -1.4(7) . . . . ?
C42 C43 C44 C39 0.9(6) . . . . ?
C42 C43 C44 C45 -178.6(4) . . . . ?
C56 C57 C58 C53 0.0(7) . . . . ?
C56 C55 C54 C53 -0.2(7) . . . . ?
C61 C62 C63 C64 -1.3(6) . . . . ?
C65 C64 C63 C62 1.3(7) . . . . ?
C44 C39 C38 O67 37.8(5) . . . . ?
C44 C39 C38 C37 -87.0(4) . . . . ?
C44 C43 C42 C41 -3.2(6) . . . . ?
C63 C64 C65 C66 -1.0(7) . . . . ?
C63 C62 C61 C60 176.9(4) . . . . ?
C63 C62 C61 C66 1.1(6) . . . . ?
C23 C24 C19 C20 0.4(6) . . . . ?
C23 C24 C19 C18 177.4(4) . . . . ?
C23 C22 C21 C20 0.2(8) . . . . ?
C29 C28 C27 C26 179.7(4) . . . . ?
C29 C28 C27 C32 1.9(6) . . . . ?
C14 C15 C16 C1 131.7(3) . . . . ?
C14 C15 C16 C5 -51.2(4) . . . . ?
C14 C13 C12 O25 4.4(5) . . . . ?
C14 C13 C12 C11 -172.5(3) . . . . ?
C14 C13 C8 C7 -5.3(6) . . . . ?
C14 C13 C8 C9 173.5(3) . . . . ?
C52 O51 C35 C50 27.2(4) . . . . ?
C52 O51 C35 C36 -152.9(3) . . . . ?
C52 C53 C58 C57 176.6(4) . . . . ?
C52 C53 C54 C55 -176.5(4) . . . . ?
C21 C20 C19 C24 0.1(6) . . . . ?
C21 C20 C19 C18 -176.9(4) . . . . ?
C21 C22 C23 C24 0.3(8) . . . . ?
